data_2012525
loop_
_publ_author_name
'Linden, Anthony'
'Awad, Enas M.'
'Elwan, Nehal M.'
'Hassaneen, Hamdi M.'
'Heimgartner, Heinz'

_publ_section_title
;2-(4-Chlorophenyl)-1,3-dicyano-6,7-dihydro-4-imino-9,10-dimethoxybenzo[<i>a</i>]quinolizine--water
 (2/5)
;
_journal_issue 2
_journal_name_full 'Acta Crystallographica Section C'
_journal_page_first o122
_journal_page_last o124
_journal_paper_doi 10.1107/S010827010102090X
_journal_volume 58
_journal_year 2002
_chemical_formula_iupac 'C23 H17 Cl N4 O2, 2.5H2 O'
_chemical_formula_moiety 'C23 H17 Cl N4 O2, 2.5H2 O'
_chemical_formula_sum 'C23 H22 Cl N4 O4.5'
_chemical_formula_weight 461.90
_chemical_melting_point 495
_chemical_name_systematic
;
2-(4-chlorophenyl)-1,3-dicyano-6,7-dihydro-4-imino-
9,10-dimethoxybenzo[a]quinolizine-water (2/5)
;
_space_group_IT_number 14
_symmetry_cell_setting monoclinic
_symmetry_space_group_name_Hall '-P 2ybc'
_symmetry_space_group_name_H-M 'P 1 21/c 1'
_atom_sites_solution_hydrogens mixed
_atom_sites_solution_primary direct
_atom_sites_solution_secondary difmap
_cell_angle_alpha 90.00
_cell_angle_beta 94.566(18)
_cell_angle_gamma 90.00
_cell_formula_units_Z 4
_cell_length_a 17.4665(18)
_cell_length_b 17.0031(16)
_cell_length_c 7.347(3)
_cell_measurement_reflns_used 25
_cell_measurement_temperature 173.0(10)
_cell_measurement_theta_max 19.4
_cell_measurement_theta_min 17.8
_cell_volume 2175.0(9)
_computing_cell_refinement 'MSC/AFC Diffractometer Control Software'
_computing_data_collection
;
MSC/AFC Diffractometer Control Software (Molecular Structure
Corporation, 1991)
;
_computing_data_reduction 'TEXSAN (Molecular Structure Corporation, 1999)'
_computing_molecular_graphics 'ORTEPII (Johnson, 1976)'
_computing_publication_material 'SHELXL97 and PLATON (Spek, 2001)'
_computing_structure_refinement 'SHELXL97 (Sheldrick, 1997)'
_computing_structure_solution 'SIR92 (Altomare et al., 1994)'
_diffrn_ambient_temperature 173.0(10)
_diffrn_measured_fraction_theta_full .998
_diffrn_measured_fraction_theta_max .998
_diffrn_measurement_device_type 'Rigaku AFC-5R'
_diffrn_measurement_method \w--2\q
_diffrn_radiation_monochromator graphite
_diffrn_radiation_source 'Rigaku RU200 rotating-anode generator'
_diffrn_radiation_type 'Mo K\a'
_diffrn_radiation_wavelength .71069
_diffrn_reflns_av_R_equivalents .0335
_diffrn_reflns_av_sigmaI/netI .0772
_diffrn_reflns_limit_h_max 22
_diffrn_reflns_limit_h_min -22
_diffrn_reflns_limit_k_max 0
_diffrn_reflns_limit_k_min -22
_diffrn_reflns_limit_l_max 9
_diffrn_reflns_limit_l_min 0
_diffrn_reflns_number 5556
_diffrn_reflns_theta_full 27.5
_diffrn_reflns_theta_max 27.5
_diffrn_reflns_theta_min 2.6
_diffrn_standards_decay_% 0
_diffrn_standards_interval_count 150
_diffrn_standards_number 3
_exptl_absorpt_coefficient_mu .217
_exptl_absorpt_correction_type none
_exptl_crystal_colour orange
_exptl_crystal_density_diffrn 1.410
_exptl_crystal_density_method 'not measured'
_exptl_crystal_description prism
_exptl_crystal_F_000 964
_exptl_crystal_size_max .38
_exptl_crystal_size_mid .25
_exptl_crystal_size_min .20
_refine_diff_density_max .308
_refine_diff_density_min -.257
_refine_ls_extinction_method none
_refine_ls_goodness_of_fit_ref .967
_refine_ls_hydrogen_treatment mixed
_refine_ls_matrix_type full
_refine_ls_number_parameters 277
_refine_ls_number_reflns 4982
_refine_ls_number_restraints 0
_refine_ls_restrained_S_all .967
_refine_ls_R_factor_all .0990
_refine_ls_R_factor_gt .0511
_refine_ls_shift/su_max .001
_refine_ls_shift/su_mean .000
_refine_ls_structure_factor_coef Fsqd
_refine_ls_weighting_details 'w = 1/[\s^2^(Fo^2^)+(0.0795P)^2^] where P = (Fo^2^+2Fc^2^)/3'
_refine_ls_weighting_scheme calc
_refine_ls_wR_factor_gt .1383
_refine_ls_wR_factor_ref .1513
_reflns_number_gt 3141
_reflns_number_total 4982
_reflns_threshold_expression 'I > 2\s(I)'
_cod_data_source_file sk1527.cif
_cod_data_source_block IVa
_cod_depositor_comments
;
The following automatic conversions were performed:

'_atom_sites_solution_hydrogens' value 'geom & difmap' was changed to
'mixed'.

Automatic conversion script
Id: cif_fix_values 6452 2018-10-05 10:23:21Z andrius 
;
_cod_original_cell_volume 2175.1(9)
_cod_original_sg_symbol_H-M 'P 21/c'
_cod_original_formula_sum 'C23 H22 Cl N4 O4.50'
_cod_database_code 2012525
_cod_database_fobs_code 2012525

loop_
_symmetry_equiv_pos_as_xyz
'x, y, z'
'-x, y+1/2, -z+1/2'
'-x, -y, -z'
'x, -y-1/2, z-1/2'

loop_
_atom_site_label
_atom_site_fract_x
_atom_site_fract_y
_atom_site_fract_z
_atom_site_U_iso_or_equiv
_atom_site_adp_type
_atom_site_calc_flag
_atom_site_refinement_flags
_atom_site_occupancy
_atom_site_disorder_assembly
_atom_site_disorder_group
_atom_site_type_symbol
Cl 1.14227(3) -.07018(4) .77710(9) .03323(18) Uani d . 1 . . Cl
O1 .54027(9) -.16805(9) .6463(3) .0282(4) Uani d . 1 . . O
O2 .41839(9) -.09609(10) .7392(2) .0282(4) Uani d . 1 . . O
N1 .68661(10) .15474(11) .6712(3) .0217(4) Uani d . 1 . . N
N2 .73743(13) .27135(12) .5728(3) .0287(5) Uani d . 1 . . N
H2 .7780(17) .2927(18) .553(4) .033(8) Uiso d . 1 . . H
N3 .93636(13) .24227(13) .5427(4) .0367(6) Uani d . 1 . . N
N4 .77546(13) -.08956(13) .9225(4) .0387(6) Uani d . 1 . . N
C2 .75026(13) .20086(13) .6294(3) .0221(5) Uani d . 1 . . C
C3 .82417(13) .16009(13) .6519(3) .0206(5) Uani d . 1 . . C
C4 .83223(12) .08375(13) .7119(3) .0201(5) Uani d . 1 . . C
C5 .76401(12) .04181(13) .7472(3) .0204(5) Uani d . 1 . . C
C6 .69150(13) .07681(13) .7138(3) .0207(5) Uani d . 1 . . C
C7 .61938(12) .03240(13) .7193(3) .0200(5) Uani d . 1 . . C
C8 .61645(12) -.04838(13) .6777(3) .0214(5) Uani d . 1 . . C
H8 .6611 -.0746 .6433 .026 Uiso calc R 1 . . H
C9 .54894(13) -.08934(13) .6869(3) .0230(5) Uani d . 1 . . C
C10 .48218(12) -.05017(14) .7347(3) .0223(5) Uani d . 1 . . C
C11 .48465(13) .02980(14) .7689(3) .0230(5) Uani d . 1 . . C
H11 .4394 .0564 .7978 .028 Uiso calc R 1 . . H
C12 .55264(13) .07156(14) .7615(3) .0230(5) Uani d . 1 . . C
C13 .55935(14) .15881(14) .7942(4) .0273(5) Uani d . 1 . . C
H131 .5806 .1687 .9211 .033 Uiso calc R 1 . . H
H132 .5078 .1833 .7778 .033 Uiso calc R 1 . . H
C14 .61121(13) .19514(13) .6623(4) .0242(5) Uani d . 1 . . C
H141 .5864 .1915 .5366 .029 Uiso calc R 1 . . H
H142 .6190 .2515 .6921 .029 Uiso calc R 1 . . H
C15 .88814(14) .20438(14) .5941(3) .0255(5) Uani d . 1 . . C
C16 .90869(12) .04449(13) .7329(3) .0208(5) Uani d . 1 . . C
C17 .97199(13) .08429(13) .8167(3) .0230(5) Uani d . 1 . . C
H17 .9657 .1355 .8652 .028 Uiso calc R 1 . . H
C18 1.04439(13) .04907(14) .8294(3) .0242(5) Uani d . 1 . . C
H18 1.0878 .0762 .8841 .029 Uiso calc R 1 . . H
C19 1.05174(13) -.02608(14) .7609(3) .0244(5) Uani d . 1 . . C
C20 .98963(13) -.06739(14) .6794(3) .0262(5) Uani d . 1 . . C
H20 .9959 -.1192 .6347 .031 Uiso calc R 1 . . H
C21 .91809(13) -.03133(13) .6646(3) .0227(5) Uani d . 1 . . C
H21 .8751 -.0585 .6075 .027 Uiso calc R 1 . . H
C22 .77011(12) -.03215(14) .8407(3) .0254(5) Uani d . 1 . . C
C23 .60612(15) -.20684(15) .5826(4) .0382(7) Uani d . 1 . . C
H231 .6237 -.1779 .4784 .057 Uiso calc R 1 . . H
H232 .5922 -.2606 .5449 .057 Uiso calc R 1 . . H
H233 .6474 -.2085 .6811 .057 Uiso calc R 1 . . H
C24 .34736(13) -.05812(15) .7727(4) .0304(6) Uani d . 1 . . C
H241 .3528 -.0321 .8920 .046 Uiso calc R 1 . . H
H242 .3063 -.0975 .7718 .046 Uiso calc R 1 . . H
H243 .3346 -.0190 .6772 .046 Uiso calc R 1 . . H

loop_
_atom_site_aniso_label
_atom_site_aniso_U_11
_atom_site_aniso_U_22
_atom_site_aniso_U_33
_atom_site_aniso_U_12
_atom_site_aniso_U_13
_atom_site_aniso_U_23
Cl .0241(3) .0388(4) .0367(4) .0113(3) .0021(2) -.0003(3)
O1 .0235(8) .0182(8) .0435(11) -.0026(7) .0067(7) -.0021(8)
O2 .0203(8) .0260(9) .0391(10) -.0021(7) .0076(7) .0000(8)
N1 .0201(9) .0194(10) .0250(10) .0011(7) -.0005(8) .0005(8)
N2 .0281(11) .0200(10) .0378(13) -.0009(8) .0020(9) .0032(9)
N3 .0321(12) .0277(12) .0513(15) -.0021(9) .0107(11) .0072(10)
N4 .0309(12) .0318(12) .0517(16) -.0042(9) -.0066(11) .0164(11)
C2 .0258(11) .0183(11) .0221(12) .0004(9) .0019(9) -.0009(9)
C3 .0227(11) .0181(11) .0210(11) -.0019(9) .0020(9) -.0007(9)
C4 .0205(11) .0216(11) .0184(11) .0007(9) .0026(8) -.0020(9)
C5 .0200(11) .0178(10) .0232(12) .0001(8) .0004(9) .0003(9)
C6 .0239(11) .0197(11) .0185(11) -.0005(9) .0013(9) -.0009(9)
C7 .0192(10) .0194(11) .0211(11) -.0002(8) -.0005(8) .0012(9)
C8 .0174(10) .0222(11) .0238(12) .0020(8) -.0025(9) .0016(9)
C9 .0250(12) .0180(11) .0255(12) -.0006(9) -.0011(10) .0001(9)
C10 .0185(11) .0267(12) .0215(11) -.0025(9) .0002(9) .0034(9)
C11 .0195(11) .0261(12) .0233(12) .0028(9) .0019(9) -.0014(9)
C12 .0233(11) .0238(12) .0215(11) .0010(9) -.0013(9) .0000(9)
C13 .0258(12) .0235(12) .0327(14) .0038(10) .0026(10) -.0046(10)
C14 .0231(11) .0146(10) .0343(13) .0035(9) -.0021(10) .0003(10)
C15 .0286(12) .0193(11) .0287(13) .0034(9) .0030(10) .0019(10)
C16 .0187(10) .0208(11) .0231(11) -.0001(8) .0021(9) .0015(9)
C17 .0246(11) .0214(12) .0232(12) .0012(9) .0024(9) .0002(9)
C18 .0203(11) .0269(12) .0255(12) -.0016(9) .0026(9) .0006(10)
C19 .0208(11) .0307(13) .0219(12) .0053(10) .0038(9) .0043(10)
C20 .0289(12) .0222(11) .0281(13) .0030(10) .0058(10) .0006(10)
C21 .0199(11) .0215(11) .0265(12) -.0007(9) .0010(9) -.0007(9)
C22 .0171(11) .0270(13) .0318(13) -.0024(9) -.0001(9) .0022(11)
C23 .0338(14) .0203(12) .063(2) -.0026(11) .0173(13) -.0068(12)
C24 .0204(11) .0332(14) .0382(15) .0009(10) .0068(10) .0029(11)

loop_
_atom_type_symbol
_atom_type_description
_atom_type_scat_dispersion_real
_atom_type_scat_dispersion_imag
_atom_type_scat_source
C C .0033 .0016
; International Tables for Crystallography (1992).
Vol. C, Tables 4.2.6.8 and 6.1.1.4
;
H H .0000 .0000
; International Tables for Crystallography (1992).
Vol. C, Tables 4.2.6.8 and 6.1.1.4
;
Cl Cl .1484 .1585
; International Tables for Crystallography (1992).
Vol. C, Tables 4.2.6.8 and 6.1.1.4
;
N N .0061 .0033
; International Tables for Crystallography (1992).
Vol. C, Tables 4.2.6.8 and 6.1.1.4
;
O O .0106 .0060
; International Tables for Crystallography (1992).
Vol. C, Tables 4.2.6.8 and 6.1.1.4
;

loop_
_geom_angle_atom_site_label_1
_geom_angle_atom_site_label_2
_geom_angle_atom_site_label_3
_geom_angle
C9 O1 C23 116.10(18)
C10 O2 C24 117.73(19)
C6 N1 C2 123.59(19)
C6 N1 C14 119.99(18)
C2 N1 C14 116.40(18)
C2 N2 H2 110(2)
N2 C2 N1 117.9(2)
N2 C2 C3 127.5(2)
N1 C2 C3 114.50(19)
C4 C3 C15 121.8(2)
C4 C3 C2 123.4(2)
C15 C3 C2 114.68(19)
C3 C4 C5 117.6(2)
C3 C4 C16 121.6(2)
C5 C4 C16 120.7(2)
C6 C5 C4 120.7(2)
C6 C5 C22 119.2(2)
C4 C5 C22 119.56(19)
N1 C6 C5 119.5(2)
N1 C6 C7 117.84(19)
C5 C6 C7 122.7(2)
C12 C7 C8 119.8(2)
C12 C7 C6 119.5(2)
C8 C7 C6 120.8(2)
C9 C8 C7 120.0(2)
C9 C8 H8 120.0
C7 C8 H8 120.0
C8 C9 O1 124.1(2)
C8 C9 C10 120.1(2)
O1 C9 C10 115.72(19)
O2 C10 C11 124.9(2)
O2 C10 C9 115.4(2)
C11 C10 C9 119.7(2)
C10 C11 C12 120.7(2)
C10 C11 H11 119.7
C12 C11 H11 119.7
C11 C12 C7 119.7(2)
C11 C12 C13 123.6(2)
C7 C12 C13 116.7(2)
C12 C13 C14 110.1(2)
C12 C13 H131 109.6
C14 C13 H131 109.6
C12 C13 H132 109.6
C14 C13 H132 109.6
H131 C13 H132 108.2
N1 C14 C13 111.01(19)
N1 C14 H141 109.4
C13 C14 H141 109.4
N1 C14 H142 109.4
C13 C14 H142 109.4
H141 C14 H142 108.0
N3 C15 C3 176.3(3)
C17 C16 C21 119.6(2)
C17 C16 C4 120.0(2)
C21 C16 C4 120.4(2)
C18 C17 C16 120.2(2)
C18 C17 H17 119.9
C16 C17 H17 119.9
C19 C18 C17 118.8(2)
C19 C18 H18 120.6
C17 C18 H18 120.6
C18 C19 C20 122.2(2)
C18 C19 Cl 118.80(18)
C20 C19 Cl 119.01(19)
C19 C20 C21 118.6(2)
C19 C20 H20 120.7
C21 C20 H20 120.7
C20 C21 C16 120.7(2)
C20 C21 H21 119.7
C16 C21 H21 119.7
N4 C22 C5 177.0(3)
O1 C23 H231 109.5
O1 C23 H232 109.5
H231 C23 H232 109.5
O1 C23 H233 109.5
H231 C23 H233 109.5
H232 C23 H233 109.5
O2 C24 H241 109.5
O2 C24 H242 109.5
H241 C24 H242 109.5
O2 C24 H243 109.5
H241 C24 H243 109.5
H242 C24 H243 109.5

loop_
_geom_bond_atom_site_label_1
_geom_bond_atom_site_label_2
_geom_bond_site_symmetry_2
_geom_bond_distance
_geom_bond_publ_flag
Cl C19 . 1.746(2) ?
O1 C9 . 1.377(3) ?
O1 C23 . 1.436(3) ?
O2 C10 . 1.363(3) ?
O2 C24 . 1.437(3) ?
N1 C6 . 1.363(3) yes
N1 C2 . 1.414(3) yes
N1 C14 . 1.482(3) yes
N2 C2 . 1.283(3) yes
N2 H2 . .82(3) ?
N3 C15 . 1.148(3) ?
N4 C22 . 1.146(3) ?
C2 C3 . 1.463(3) yes
C3 C4 . 1.374(3) yes
C3 C15 . 1.439(3) ?
C4 C5 . 1.430(3) yes
C4 C16 . 1.490(3) ?
C5 C6 . 1.403(3) yes
C5 C22 . 1.433(3) ?
C6 C7 . 1.472(3) ?
C7 C12 . 1.399(3) ?
C7 C8 . 1.407(3) ?
C8 C9 . 1.376(3) ?
C8 H8 . .95 ?
C9 C10 . 1.411(3) ?
C10 C11 . 1.383(3) ?
C11 C12 . 1.388(3) ?
C11 H11 . .95 ?
C12 C13 . 1.506(3) ?
C13 C14 . 1.510(3) ?
C13 H131 . .99 ?
C13 H132 . .99 ?
C14 H141 . .99 ?
C14 H142 . .99 ?
C16 C17 . 1.397(3) ?
C16 C21 . 1.398(3) ?
C17 C18 . 1.396(3) ?
C17 H17 . .95 ?
C18 C19 . 1.383(3) ?
C18 H18 . .95 ?
C19 C20 . 1.388(3) ?
C20 C21 . 1.388(3) ?
C20 H20 . .95 ?
C21 H21 . .95 ?
C23 H231 . .98 ?
C23 H232 . .98 ?
C23 H233 . .98 ?
C24 H241 . .98 ?
C24 H242 . .98 ?
C24 H243 . .98 ?

loop_
_geom_torsion_atom_site_label_1
_geom_torsion_atom_site_label_2
_geom_torsion_atom_site_label_3
_geom_torsion_atom_site_label_4
_geom_torsion
C6 N1 C2 N2 172.8(2)
C14 N1 C2 N2 -5.7(3)
C6 N1 C2 C3 -5.4(3)
C14 N1 C2 C3 176.06(19)
N2 C2 C3 C4 -179.2(2)
N1 C2 C3 C4 -1.2(3)
N2 C2 C3 C15 -3.3(4)
N1 C2 C3 C15 174.7(2)
C15 C3 C4 C5 -173.3(2)
C2 C3 C4 C5 2.4(3)
C15 C3 C4 C16 4.4(3)
C2 C3 C4 C16 -180.0(2)
C3 C4 C5 C6 2.7(3)
C16 C4 C5 C6 -175.0(2)
C3 C4 C5 C22 -168.7(2)
C16 C4 C5 C22 13.6(3)
C2 N1 C6 C5 10.5(3)
C14 N1 C6 C5 -171.0(2)
C2 N1 C6 C7 -168.4(2)
C14 N1 C6 C7 10.2(3)
C4 C5 C6 N1 -8.9(3)
C22 C5 C6 N1 162.5(2)
C4 C5 C6 C7 169.8(2)
C22 C5 C6 C7 -18.8(3)
N1 C6 C7 C12 -28.0(3)
C5 C6 C7 C12 153.2(2)
N1 C6 C7 C8 150.3(2)
C5 C6 C7 C8 -28.5(3)
C12 C7 C8 C9 -3.0(3)
C6 C7 C8 C9 178.7(2)
C7 C8 C9 O1 179.0(2)
C7 C8 C9 C10 1.2(3)
C23 O1 C9 C8 -3.0(3)
C23 O1 C9 C10 174.9(2)
C24 O2 C10 C11 3.4(3)
C24 O2 C10 C9 -175.1(2)
C8 C9 C10 O2 179.8(2)
O1 C9 C10 O2 1.7(3)
C8 C9 C10 C11 1.2(3)
O1 C9 C10 C11 -176.8(2)
O2 C10 C11 C12 179.8(2)
C9 C10 C11 C12 -1.8(3)
C10 C11 C12 C7 -.1(3)
C10 C11 C12 C13 179.0(2)
C8 C7 C12 C11 2.5(3)
C6 C7 C12 C11 -179.2(2)
C8 C7 C12 C13 -176.7(2)
C6 C7 C12 C13 1.6(3)
C11 C12 C13 C14 -140.4(2)
C7 C12 C13 C14 38.7(3)
C6 N1 C14 C13 30.8(3)
C2 N1 C14 C13 -150.6(2)
C12 C13 C14 N1 -54.0(3)
C3 C4 C16 C17 45.0(3)
C5 C4 C16 C17 -137.4(2)
C3 C4 C16 C21 -133.2(2)
C5 C4 C16 C21 44.4(3)
C21 C16 C17 C18 1.1(3)
C4 C16 C17 C18 -177.2(2)
C16 C17 C18 C19 -1.2(3)
C17 C18 C19 C20 .3(4)
C17 C18 C19 Cl -179.90(18)
C18 C19 C20 C21 .8(4)
Cl C19 C20 C21 -179.02(18)
C19 C20 C21 C16 -1.0(4)
C17 C16 C21 C20 .0(4)
C4 C16 C21 C20 178.3(2)

loop_
_cod_related_entry_id
_cod_related_entry_database
_cod_related_entry_code
1 ChemSpider 21134956
